data_7202135
loop_
_publ_author_name
'Podsiad\/lo, Marcin'
'Katrusiak, Andrzej'

_publ_section_title
;
 Isostructural relations in dihalomethanes and disproportionation of
 bromoiodomethane
;
_journal_issue 10
_journal_name_full CrystEngComm
_journal_page_first 1436
_journal_paper_doi 10.1039/b805065a
_journal_volume 10
_journal_year 2008
_chemical_formula_moiety 'C1 H2 I2'
_chemical_formula_sum 'C H2 I2'
_chemical_formula_weight 267.83
_chemical_melting_point 279
_chemical_name_common 'diiodomethane, polymorph II'
_chemical_name_systematic
;
diiodomethane, polymorph II
;
_space_group_IT_number 42
_symmetry_cell_setting orthorhombic
_symmetry_space_group_name_Hall 'F 2 -2'
_symmetry_space_group_name_H-M 'F m m 2'
_atom_sites_solution_hydrogens geom
_atom_sites_solution_primary direct
_atom_sites_solution_secondary difmap
_audit_creation_method SHELXL-97
_cell_angle_alpha 90.00
_cell_angle_beta 90.00
_cell_angle_gamma 90.00
_cell_formula_units_Z 4
_cell_length_a 7.0153(14)
_cell_length_b 12.599(3)
_cell_length_c 4.5877(9)
_cell_measurement_reflns_used 723
_cell_measurement_temperature 295(2)
_cell_measurement_theta_max 28.62
_cell_measurement_theta_min 5.55
_cell_volume 405.49(15)
_computing_cell_refinement 'CrysAlisRED (Oxford Diffraction, 2004)'
_computing_data_collection 'CrysAlisCCD (Oxford Diffraction, 2004)'
_computing_data_reduction 'CrysAlisRED (Oxford Diffraction, 2004); REDSHABS (Katrusiak, A. 2003)'
_computing_molecular_graphics 'SHELXTL (Sheldrick, 1990)'
_computing_publication_material 'SHELXL--97 (Sheldrick, 1997)'
_computing_structure_refinement 'SHELXL--97 (Sheldrick, 1997)'
_computing_structure_solution 'SHELXS--97 (Sheldrick, 1997)'
_diffrn_ambient_environment 'diamond-anvil cell'
_diffrn_ambient_pressure 800000
_diffrn_ambient_temperature 295(2)
_diffrn_measured_fraction_theta_full 0.305
_diffrn_measured_fraction_theta_max 0.305
_diffrn_measurement_device_type 'KM-4 CCD'
_diffrn_measurement_method '\f- and \w-scans'
_diffrn_radiation_monochromator graphite
_diffrn_radiation_source 'fine-focus sealed tube'
_diffrn_radiation_type MoK\a
_diffrn_radiation_wavelength 0.71073
_diffrn_reflns_av_R_equivalents 0.0431
_diffrn_reflns_av_sigmaI/netI 0.0298
_diffrn_reflns_limit_h_max 9
_diffrn_reflns_limit_h_min -9
_diffrn_reflns_limit_k_max 3
_diffrn_reflns_limit_k_min -3
_diffrn_reflns_limit_l_max 6
_diffrn_reflns_limit_l_min -6
_diffrn_reflns_number 867
_diffrn_reflns_theta_full 28.62
_diffrn_reflns_theta_max 28.62
_diffrn_reflns_theta_min 5.55
_diffrn_standards_decay_% 0
_diffrn_standards_interval_count 0
_diffrn_standards_number 0
_exptl_absorpt_coefficient_mu 15.263
_exptl_absorpt_correction_T_max 0.21
_exptl_absorpt_correction_T_min 0.11
_exptl_absorpt_correction_type numerical
_exptl_absorpt_process_details
;
Correction for absorption of the diamond-anvil cell and the sample
were made using program REDSHABS (Katrusiak, A. (2003) REDSHABS. Adam
Mickiewicz University Pozna\'n; Katrusiak, A. (2004) Z. Kristallogr.
219, 461-467).
;
_exptl_crystal_colour colourless
_exptl_crystal_density_diffrn 4.387
_exptl_crystal_density_method 'not measured'
_exptl_crystal_description cylinder
_exptl_crystal_F_000 456
_exptl_crystal_size_max 0.45
_exptl_crystal_size_mid 0.44
_exptl_crystal_size_min 0.08
_refine_diff_density_max 0.540
_refine_diff_density_min -0.502
_refine_diff_density_rms 0.136
_refine_ls_abs_structure_details 'Flack H D (1983), Acta Cryst. A39, 876-881'
_refine_ls_abs_structure_Flack 0.3(8)
_refine_ls_extinction_coef 0.0121(13)
_refine_ls_extinction_expression Fc^*^=kFc[1+0.001xFc^2^\l^3^/sin(2\q)]^-1/4^
_refine_ls_extinction_method SHELXL
_refine_ls_goodness_of_fit_ref 1.230
_refine_ls_hydrogen_treatment mixed
_refine_ls_matrix_type full
_refine_ls_number_parameters 14
_refine_ls_number_reflns 92
_refine_ls_number_restraints 3
_refine_ls_restrained_S_all 1.207
_refine_ls_R_factor_all 0.0461
_refine_ls_R_factor_gt 0.0407
_refine_ls_shift/su_max 0.005
_refine_ls_shift/su_mean 0.001
_refine_ls_structure_factor_coef Fsqd
_refine_ls_weighting_details 'calc w=1/[\s^2^(Fo^2^)+(0.0000P)^2^+17.9963P] where P=(Fo^2^+2Fc^2^)/3'
_refine_ls_weighting_scheme calc
_refine_ls_wR_factor_gt 0.0506
_refine_ls_wR_factor_ref 0.0518
_reflns_number_gt 87
_reflns_number_total 92
_reflns_threshold_expression >2sigma(I)
_cod_data_source_file b805065a.txt
_cod_data_source_block djm_0.80GPa
_cod_original_cell_volume 405.49(14)
_cod_database_code 7202135

loop_
_symmetry_equiv_pos_as_xyz
'x, y, z'
'-x, -y, z'
'x, -y, z'
'-x, y, z'
'x, y+1/2, z+1/2'
'-x, -y+1/2, z+1/2'
'x, -y+1/2, z+1/2'
'-x, y+1/2, z+1/2'
'x+1/2, y, z+1/2'
'-x+1/2, -y, z+1/2'
'x+1/2, -y, z+1/2'
'-x+1/2, y, z+1/2'
'x+1/2, y+1/2, z'
'-x+1/2, -y+1/2, z'
'x+1/2, -y+1/2, z'
'-x+1/2, y+1/2, z'

loop_
_atom_site_label
_atom_site_type_symbol
_atom_site_fract_x
_atom_site_fract_y
_atom_site_fract_z
_atom_site_U_iso_or_equiv
_atom_site_adp_type
_atom_site_occupancy
_atom_site_symmetry_multiplicity
_atom_site_calc_flag
_atom_site_refinement_flags
_atom_site_disorder_assembly
_atom_site_disorder_group
I1 I 0.0000 0.13756(5) 0.26654(9) 0.045(3) Uani 1 2 d SD . .
C1 C 0.0000 0.0000 -0.02880(16) 0.06(9) Uani 1 4 d SD . .
H1 H 0.13280(10) 0.0000 -0.1138(2) 0.084 Uiso 1 2 d SD . .

loop_
_atom_site_aniso_label
_atom_site_aniso_U_11
_atom_site_aniso_U_22
_atom_site_aniso_U_33
_atom_site_aniso_U_23
_atom_site_aniso_U_13
_atom_site_aniso_U_12
I1 0.0467(11) 0.042(9) 0.0462(11) 0.012(7) 0.000 0.000
C1 0.04(2) 0.1(3) 0.06(3) 0.000 0.000 0.000

loop_
_atom_type_symbol
_atom_type_description
_atom_type_scat_dispersion_real
_atom_type_scat_dispersion_imag
_atom_type_scat_source
C C 0.0033 0.0016 'International Tables Vol C Tables 4.2.6.8 and 6.1.1.4'
H H 0.0000 0.0000 'International Tables Vol C Tables 4.2.6.8 and 6.1.1.4'
I I -0.4742 1.8119 'International Tables Vol C Tables 4.2.6.8 and 6.1.1.4'

loop_
_geom_angle_atom_site_label_1
_geom_angle_atom_site_label_2
_geom_angle_atom_site_label_3
_geom_angle
_geom_angle_site_symmetry_1
_geom_angle_site_symmetry_3
_geom_angle_publ_flag
I1 C1 I1 103.97(5) . 2 ?

loop_
_geom_bond_atom_site_label_1
_geom_bond_atom_site_label_2
_geom_bond_distance
_geom_bond_site_symmetry_2
_geom_bond_publ_flag
I1 C1 2.2000(9) . ?
C1 I1 2.2000(9) 2 ?
